data_4310339
loop_
_publ_author_name
'Zoe A. D. Lethbridge'
'Martin J. Smith'
'Satish K. Tiwary'
'Andrew Harrison'
'Philip Lightfoot'

_publ_contact_author 'Phili Lightfoot'
_publ_contact_author_address
;
Dr P. Lightfoot
School of Chemistry
University of St Andrews
St Andrews
Fife KY16 9ST
UK
;
_publ_contact_author_email pl@st-and.ac.uk
_publ_section_title
;
 Synthesis of Hybrid Framework Materials under "Dry" Hydrothermal
 Conditions: Crystal Structure and Magnetic Properties of
 Mn2(H2PO4)2(C2O4)
;
_journal_name_full 'Inorganic Chemistry'
_journal_page_first 11
_journal_page_last 13
_journal_paper_doi 10.1021/ic0349712
_journal_volume 43
_journal_year 2004
_chemical_compound_source 'hydrothermal reaction'
_chemical_formula_sum 'C2 H4 Mn2 O12 P2'
_chemical_formula_weight 391.87
_chemical_name_common 'manganese phosphate oxalate'
_chemical_name_systematic
; 
 ? 
;
_space_group_IT_number 12
_symmetry_cell_setting monoclinic
_symmetry_space_group_name_Hall '-C 2y'
_symmetry_space_group_name_H-M 'C 1 2/m 1'
_atom_sites_solution_hydrogens geom
_atom_sites_solution_primary direct
_atom_sites_solution_secondary difmap
_audit_creation_method SHELXL
_cell_angle_alpha 90.00
_cell_angle_beta 112.151(4)
_cell_angle_gamma 90.00
_cell_formula_units_Z 2
_cell_length_a 6.0458(15)
_cell_length_b 15.064(4)
_cell_length_c 5.5112(14)
_cell_measurement_temperature 293(2)
_cell_volume 464.9(2)
_computing_structure_refinement 'SHELXL-93 (Sheldrick, 1993)'
_computing_structure_solution 'SHELXS-86 (Sheldrick, 1990)'
_diffrn_ambient_temperature 293(2)
_diffrn_radiation_monochromator graphite
_diffrn_radiation_source 'fine-focus sealed tube'
_diffrn_radiation_type MoK\a
_diffrn_radiation_wavelength 0.71073
_diffrn_reflns_av_R_equivalents 0.0262
_diffrn_reflns_av_sigmaI/netI 0.0182
_diffrn_reflns_limit_h_max 6
_diffrn_reflns_limit_h_min -6
_diffrn_reflns_limit_k_max 16
_diffrn_reflns_limit_k_min -16
_diffrn_reflns_limit_l_max 5
_diffrn_reflns_limit_l_min -6
_diffrn_reflns_number 1161
_diffrn_reflns_theta_max 23.25
_diffrn_reflns_theta_min 3.88
_exptl_absorpt_coefficient_mu 3.130
_exptl_crystal_density_diffrn 2.800
_exptl_crystal_F_000 384
_refine_diff_density_max 0.280
_refine_diff_density_min -0.450
_refine_diff_density_rms 0.090
_refine_ls_extinction_method none
_refine_ls_goodness_of_fit_all 1.037
_refine_ls_goodness_of_fit_obs 1.050
_refine_ls_matrix_type full
_refine_ls_number_parameters 48
_refine_ls_number_reflns 348
_refine_ls_number_restraints 0
_refine_ls_restrained_S_all 1.037
_refine_ls_restrained_S_obs 1.050
_refine_ls_R_factor_all 0.0237
_refine_ls_R_factor_obs 0.0232
_refine_ls_shift/esd_max 0.000
_refine_ls_shift/esd_mean 0.000
_refine_ls_structure_factor_coef Fsqd
_refine_ls_weighting_details 'w=1/[\s^2^(Fo^2^)+(0.0414P)^2^+1.0664P] where P=(Fo^2^+2Fc^2^)/3'
_refine_ls_weighting_scheme calc
_refine_ls_wR_factor_all 0.0609
_refine_ls_wR_factor_obs 0.0606
_reflns_number_observed 337
_reflns_number_total 348
_reflns_observed_criterion >2sigma(I)
_cod_data_source_file ic0349712si20030815_111753.cif
_cod_data_source_block new
_cod_depositor_comments
;
The following automatic conversions were performed:

'_refine_ls_weighting_scheme' value 'calc
w=1/[\s^2^(Fo^2^)+(0.0414P)^2^+1.0664P] where P=(Fo^2^+2Fc^2^)/3' was
changed to 'calc'. New tag '_refine_ls_weighting_details' was
created. The value of the new tag was set to
'w=1/[\s^2^(Fo^2^)+(0.0414P)^2^+1.0664P] where P=(Fo^2^+2Fc^2^)/3'.

Automatic conversion script
Id: cif_fix_values 3143 2015-03-26 13:38:13Z robertas 
;
_cod_database_code 4310339

loop_
_symmetry_equiv_pos_as_xyz
'x, y, z'
'-x, y, -z'
'x+1/2, y+1/2, z'
'-x+1/2, y+1/2, -z'
'-x, -y, -z'
'x, -y, z'
'-x+1/2, -y+1/2, -z'
'x+1/2, -y+1/2, z'

loop_
_atom_site_aniso_label
_atom_site_aniso_U_11
_atom_site_aniso_U_22
_atom_site_aniso_U_33
_atom_site_aniso_U_23
_atom_site_aniso_U_13
_atom_site_aniso_U_12
Mn1 0.0145(4) 0.0145(4) 0.0164(4) 0.000 0.0071(3) 0.000
P1 0.0141(6) 0.0148(6) 0.0116(5) 0.000 0.0055(4) 0.000
O1 0.0214(11) 0.0153(10) 0.0231(10) 0.0011(9) 0.0130(9) -0.0015(9)
C1 0.014(2) 0.020(2) 0.011(2) 0.000 0.004(2) 0.000
O2 0.0291(13) 0.0315(13) 0.0182(11) -0.0029(10) 0.0123(9) -0.0130(10)
O3 0.0156(10) 0.0194(11) 0.0151(11) 0.0017(8) 0.0045(8) -0.0003(8)

loop_
_atom_site_label
_atom_site_type_symbol
_atom_site_fract_x
_atom_site_fract_y
_atom_site_fract_z
_atom_site_U_iso_or_equiv
_atom_site_thermal_displace_type
_atom_site_occupancy
_atom_site_calc_flag
_atom_site_refinement_flags
_atom_site_disorder_group
Mn1 Mn 0.0000 0.19222(4) 0.5000 0.0148(3) Uani 1 d S .
P1 P 0.0000 0.32914(7) 0.0000 0.0133(3) Uani 1 d S .
O1 O 0.1748(3) 0.07444(13) 0.4072(4) 0.0186(5) Uani 1 d . .
C1 C 0.1019(6) 0.0000 0.4453(7) 0.0155(9) Uani 1 d S .
O2 O 0.2048(4) 0.3902(2) -0.0060(4) 0.0253(6) Uani 1 d . .
O3 O 0.1110(3) 0.27588(13) 0.2504(3) 0.0171(5) Uani 1 d . .
H1 H 0.2115(83) 0.4003(31) -0.1185(97) 0.056(16) Uiso 1 d . .

loop_
_atom_type_symbol
_atom_type_description
_atom_type_scat_dispersion_real
_atom_type_scat_dispersion_imag
_atom_type_scat_source
C C 0.0033 0.0016 'International Tables Vol C Tables 4.2.6.8 and 6.1.1.4'
H H 0.0000 0.0000 'International Tables Vol C Tables 4.2.6.8 and 6.1.1.4'
O O 0.0106 0.0060 'International Tables Vol C Tables 4.2.6.8 and 6.1.1.4'
P P 0.1023 0.0942 'International Tables Vol C Tables 4.2.6.8 and 6.1.1.4'
Mn Mn 0.3368 0.7283 'International Tables Vol C Tables 4.2.6.8 and 6.1.1.4'

loop_
_geom_angle_atom_site_label_1
_geom_angle_atom_site_label_2
_geom_angle_atom_site_label_3
_geom_angle
_geom_angle_site_symmetry_1
_geom_angle_site_symmetry_3
_geom_angle_publ_flag
O3 Mn1 O3 108.27(11) 2_556 . ?
O3 Mn1 O1 91.75(7) 2_556 2_556 ?
O3 Mn1 O1 154.89(7) . 2_556 ?
O3 Mn1 O1 154.89(7) 2_556 . ?
O3 Mn1 O1 91.75(7) . . ?
O1 Mn1 O1 73.98(9) 2_556 . ?
O3 Mn1 O3 89.45(6) 2_556 7_556 ?
O3 Mn1 O3 76.29(7) . 7_556 ?
O1 Mn1 O3 120.06(7) 2_556 7_556 ?
O1 Mn1 O3 80.52(7) . 7_556 ?
O3 Mn1 O3 76.29(7) 2_556 8_455 ?
O3 Mn1 O3 89.45(6) . 8_455 ?
O1 Mn1 O3 80.52(7) 2_556 8_455 ?
O1 Mn1 O3 120.06(7) . 8_455 ?
O3 Mn1 O3 155.70(10) 7_556 8_455 ?
O3 P1 O3 116.1(2) . 2 ?
O3 P1 O2 104.46(11) . . ?
O3 P1 O2 112.13(10) 2 . ?
O3 P1 O2 112.14(10) . 2 ?
O3 P1 O2 104.46(11) 2 2 ?
O2 P1 O2 107.4(2) . 2 ?
C1 O1 Mn1 116.7(2) . . ?
O1 C1 O1 127.3(3) . 6 ?
O1 C1 C1 116.3(2) . 5_556 ?
O1 C1 C1 116.3(2) 6 5_556 ?
P1 O2 H1 119.5(42) . . ?
P1 O3 Mn1 138.94(11) . . ?
P1 O3 Mn1 116.03(10) . 7_556 ?
Mn1 O3 Mn1 103.71(7) . 7_556 ?

loop_
_geom_bond_atom_site_label_1
_geom_bond_atom_site_label_2
_geom_bond_distance
_geom_bond_site_symmetry_2
_geom_bond_publ_flag
Mn1 O3 2.151(2) 2_556 ?
Mn1 O3 2.151(2) . ?
Mn1 O1 2.221(2) 2_556 ?
Mn1 O1 2.221(2) . ?
Mn1 O3 2.283(2) 7_556 ?
Mn1 O3 2.283(2) 8_455 ?
P1 O3 1.517(2) . ?
P1 O3 1.517(2) 2 ?
P1 O2 1.553(2) . ?
P1 O2 1.553(2) 2 ?
O1 C1 1.251(3) . ?
C1 O1 1.251(3) 6 ?
C1 C1 1.563(7) 5_556 ?
O2 H1 0.65(5) . ?
O3 Mn1 2.283(2) 7_556 ?
